data_2202712
loop_
_publ_author_name
'Xiao, Hong-Ping'
'Zhu, Long-Guan'

_publ_section_title
;<i>catena</i>-Poly[[[di-\m-chloro-bis[(5-nitro-1,10-phenanthroline)copper(II)]]-\m-terephthalato]
 bis(<i>N,N</i>'-dimethylformamide)]
;
_journal_issue 11
_journal_name_full 'Acta Crystallographica Section E'
_journal_page_first m964
_journal_page_last m966
_journal_paper_doi 10.1107/S1600536803021445
_journal_volume 59
_journal_year 2003
_chemical_formula_iupac '[Cu2 Cl2 (C8 H4 O4) (C12 H7 N3 O2)2], 2C3 H7 N O'
_chemical_formula_moiety 'C32 H18 Cl2 Cu2 N6 O8, 2C3 H7 N O'
_chemical_formula_sum 'C36 H32 Cl2 Cu2 N8 O10'
_chemical_formula_weight 958.7
_chemical_name_systematic
;
catena-Poly[[[di-\m-chloro-bis[(5-nitro-1,10-phenanthroline)copper(II)]]-
\m-terephthalato] bis(N,N'-dimethylformamide)]
;
_space_group_IT_number 2
_symmetry_cell_setting triclinic
_symmetry_space_group_name_Hall '-P 1'
_symmetry_space_group_name_H-M 'P -1'
_atom_sites_solution_hydrogens geom
_atom_sites_solution_primary direct
_atom_sites_solution_secondary difmap
_audit_creation_method SHELXL-97
_cell_angle_alpha 106.223(2)
_cell_angle_beta 93.856(2)
_cell_angle_gamma 116.698(2)
_cell_formula_units_Z 1
_cell_length_a 9.4185(11)
_cell_length_b 10.2030(12)
_cell_length_c 12.3617(15)
_cell_measurement_reflns_used 2222
_cell_measurement_temperature 293(2)
_cell_measurement_theta_max 53.330
_cell_measurement_theta_min 4.765
_cell_volume 993.0(2)
_computing_cell_refinement SMART
_computing_data_collection 'SMART (Bruker, 1997)'
_computing_data_reduction 'SAINT (Bruker, 1997)'
_computing_molecular_graphics 'ORTEP-3 for Windows (Farrugia, 1997)'
_computing_publication_material 'WinGX (Farrugia, 1999)'
_computing_structure_refinement SHELXTL
_computing_structure_solution 'SHELXTL (Bruker, 1997)'
_diffrn_ambient_temperature 293(2)
_diffrn_measured_fraction_theta_full 0.986
_diffrn_measured_fraction_theta_max 0.977
_diffrn_measurement_device_type 'Bruker SMART CCD area-detector'
_diffrn_measurement_method '\f and \w'
_diffrn_radiation_monochromator graphite
_diffrn_radiation_source 'fine-focus sealed tube'
_diffrn_radiation_type MoK\a
_diffrn_radiation_wavelength 0.71073
_diffrn_reflns_av_R_equivalents 0.0858
_diffrn_reflns_av_sigmaI/netI 0.0826
_diffrn_reflns_limit_h_max 11
_diffrn_reflns_limit_h_min -11
_diffrn_reflns_limit_k_max 12
_diffrn_reflns_limit_k_min -11
_diffrn_reflns_limit_l_max 15
_diffrn_reflns_limit_l_min -15
_diffrn_reflns_number 5614
_diffrn_reflns_theta_full 26.50
_diffrn_reflns_theta_max 26.50
_diffrn_reflns_theta_min 1.76
_diffrn_standards_decay_% 0
_diffrn_standards_interval_count 0
_diffrn_standards_interval_time 0
_diffrn_standards_number 0
_exptl_absorpt_coefficient_mu 1.274
_exptl_absorpt_correction_T_max 0.786
_exptl_absorpt_correction_T_min 0.504
_exptl_absorpt_correction_type multi-scan
_exptl_absorpt_process_details '(SADABS; Sheldrick, 1996)'
_exptl_crystal_colour green
_exptl_crystal_density_diffrn 1.603
_exptl_crystal_density_method 'not measured'
_exptl_crystal_description needle
_exptl_crystal_F_000 488
_exptl_crystal_size_max 0.532
_exptl_crystal_size_mid 0.388
_exptl_crystal_size_min 0.189
_refine_diff_density_max 0.715
_refine_diff_density_min -0.392
_refine_ls_extinction_method none
_refine_ls_goodness_of_fit_ref 0.961
_refine_ls_hydrogen_treatment mixed
_refine_ls_matrix_type full
_refine_ls_number_parameters 308
_refine_ls_number_reflns 4022
_refine_ls_number_restraints 5
_refine_ls_restrained_S_all 0.961
_refine_ls_R_factor_all 0.0620
_refine_ls_R_factor_gt 0.0493
_refine_ls_shift/su_max 0.000
_refine_ls_shift/su_mean 0.000
_refine_ls_structure_factor_coef Fsqd
_refine_ls_weighting_details 'calc w = 1/[\s^2^(Fo^2^)+(0.0588P)^2^] where P = (Fo^2^+2Fc^2^)/3'
_refine_ls_weighting_scheme calc
_refine_ls_wR_factor_gt 0.1187
_refine_ls_wR_factor_ref 0.1244
_reflns_number_gt 3093
_reflns_number_total 4022
_reflns_threshold_expression I>2\s(I)
_cod_data_source_file lh6116.cif
_cod_data_source_block I
_cod_depositor_comments
;
The following automatic conversions were performed:
'_symmetry_cell_setting' value 'Triclinic' changed to 'triclinic'
according to '/home/saulius/struct/CIF-dictionaries/cif_core.dic'
dictionary named 'cif_core.dic' version 2.4.1 from 2010-06-29.

Automatic conversion script
Id: cif_fix_enum 1527 2010-12-29 10:47:43Z saulius 

The following automatic conversions were performed:

'_symmetry_cell_setting' value 'Triclinic' changed to 'triclinic'
according to /home/saulius/struct/CIF-dictionaries/cif_core.dic
dictionary named 'cif_core.dic' version 2.4.1 from 2010-06-29.

Automatic conversion script
Id: cif_fix_values 1715 2011-07-08 13:25:40Z adriana 
;
_cod_database_code 2202712
_cod_database_fobs_code 2202712

loop_
_symmetry_equiv_pos_as_xyz
'x, y, z'
'-x, -y, -z'

loop_
_atom_site_label
_atom_site_fract_x
_atom_site_fract_y
_atom_site_fract_z
_atom_site_U_iso_or_equiv
_atom_site_adp_type
_atom_site_calc_flag
_atom_site_refinement_flags
_atom_site_occupancy
_atom_site_disorder_assembly
_atom_site_disorder_group
_atom_site_type_symbol
Cu 0.35716(5) 0.02614(5) 0.42589(4) 0.03572(16) Uani d . 1 . . Cu
Cl 0.36022(11) -0.20081(10) 0.40832(8) 0.0441(2) Uani d . 1 . . Cl
O1 0.4602(3) 0.0541(3) 0.2983(2) 0.0460(6) Uani d . 1 . . O
O2 0.2117(3) -0.0962(4) 0.1874(3) 0.0657(8) Uani d . 1 . . O
O3 0.0841(6) 0.5735(5) 0.6293(4) 0.1127(15) Uani d . 1 . . O
O4 0.0465(5) 0.5253(4) 0.7813(4) 0.0969(13) Uani d . 1 . . O
O5 0.4639(8) 0.5256(11) 0.8090(6) 0.211(4) Uani d . 1 . . O
N1 0.3133(3) 0.2082(3) 0.4399(3) 0.0395(7) Uani d . 1 . . N
N2 0.2317(3) 0.0137(3) 0.5534(2) 0.0349(6) Uani d . 1 . . N
N3 0.0814(4) 0.5005(4) 0.6900(4) 0.0616(10) Uani d . 1 . . N
N4 0.6739(9) 0.5367(9) 0.9093(5) 0.1156(18) Uani d . 1 . . N
C1 0.3545(5) 0.3004(5) 0.3779(4) 0.0521(10) Uani d . 1 . . C
C2 0.3218(5) 0.4247(5) 0.3989(4) 0.0572(11) Uani d D 1 . . C
C3 0.2487(5) 0.4553(5) 0.4856(4) 0.0547(10) Uani d D 1 . . C
C4 0.2020(4) 0.3605(4) 0.5533(3) 0.0426(8) Uani d . 1 . . C
C5 0.1207(4) 0.3707(4) 0.6464(3) 0.0444(9) Uani d . 1 . . C
C6 0.0732(4) 0.2683(4) 0.7043(3) 0.0453(9) Uani d . 1 . . C
C7 0.1086(4) 0.1428(4) 0.6755(3) 0.0391(8) Uani d . 1 . . C
C8 0.0666(5) 0.0332(5) 0.7311(4) 0.0472(9) Uani d D 1 . . C
C9 0.1090(5) -0.0809(5) 0.6984(4) 0.0483(9) Uani d D 1 . . C
C10 0.1926(4) -0.0869(4) 0.6102(3) 0.0442(9) Uani d . 1 . . C
C11 0.1926(4) 0.1281(4) 0.5869(3) 0.0355(7) Uani d . 1 . . C
C12 0.2376(4) 0.2356(4) 0.5247(3) 0.0373(8) Uani d . 1 . . C
C13 0.3604(5) -0.0196(5) 0.2010(4) 0.0464(9) Uani d . 1 . . C
C14 0.4328(4) -0.0087(4) 0.0970(3) 0.0420(8) Uani d . 1 . . C
C15 0.5967(5) 0.0940(5) 0.1082(4) 0.0543(10) Uani d . 1 . . C
C16 0.3388(5) -0.1021(5) -0.0128(4) 0.0547(10) Uani d D 1 . . C
C17 0.5454(15) 0.470(3) 0.8513(10) 0.403(18) Uani d . 1 . . C
H17 0.4928 0.3615 0.8318 0.484 Uiso calc R 1 . . H
C18 0.7610(18) 0.7020(14) 0.9382(10) 0.278(8) Uani d . 1 . . C
H18A 0.8661 0.7437 0.9870 0.417 Uiso calc R 1 . . H
H18B 0.7010 0.7472 0.9783 0.417 Uiso calc R 1 . . H
H18C 0.7747 0.7265 0.8688 0.417 Uiso calc R 1 . . H
C19 0.7571(17) 0.4681(17) 0.9510(10) 0.253(7) Uani d . 1 . . C
H19A 0.6792 0.3714 0.9577 0.379 Uiso calc R 1 . . H
H19B 0.8274 0.5382 1.0254 0.379 Uiso calc R 1 . . H
H19C 0.8211 0.4482 0.8980 0.379 Uiso calc R 1 . . H
H1 0.409(4) 0.275(3) 0.316(3) 0.025(8) Uiso d . 1 . . H
H2 0.365(6) 0.478(6) 0.351(4) 0.099(18) Uiso d D 1 . . H
H3 0.238(5) 0.542(4) 0.520(4) 0.078(15) Uiso d D 1 . . H
H4 0.026(5) 0.299(5) 0.776(4) 0.061(12) Uiso d . 1 . . H
H5 0.006(4) 0.041(5) 0.784(3) 0.064(13) Uiso d D 1 . . H
H6 0.067(5) -0.168(4) 0.719(4) 0.076(14) Uiso d D 1 . . H
H7 0.220(4) -0.175(4) 0.580(3) 0.051(10) Uiso d . 1 . . H
H8 0.669(5) 0.176(5) 0.185(4) 0.076(14) Uiso d . 1 . . H
H9 0.230(3) -0.165(5) -0.025(4) 0.098(17) Uiso d D 1 . . H

loop_
_atom_site_aniso_label
_atom_site_aniso_U_11
_atom_site_aniso_U_22
_atom_site_aniso_U_33
_atom_site_aniso_U_12
_atom_site_aniso_U_13
_atom_site_aniso_U_23
Cu 0.0431(3) 0.0419(3) 0.0379(3) 0.0264(2) 0.02044(19) 0.0237(2)
Cl 0.0537(5) 0.0390(5) 0.0498(5) 0.0278(4) 0.0185(4) 0.0193(4)
O1 0.0541(15) 0.0625(17) 0.0374(14) 0.0320(14) 0.0257(13) 0.0302(13)
O2 0.0502(17) 0.097(2) 0.0620(19) 0.0338(17) 0.0346(15) 0.0438(17)
O3 0.184(4) 0.107(3) 0.129(4) 0.116(3) 0.079(3) 0.068(3)
O4 0.130(3) 0.079(2) 0.107(3) 0.072(2) 0.065(3) 0.024(2)
O5 0.106(5) 0.361(11) 0.132(6) 0.067(6) 0.028(4) 0.116(6)
N1 0.0417(16) 0.0391(16) 0.0450(17) 0.0194(14) 0.0116(14) 0.0248(14)
N2 0.0348(15) 0.0403(16) 0.0384(16) 0.0220(13) 0.0146(13) 0.0180(13)
N3 0.062(2) 0.043(2) 0.079(3) 0.0291(18) 0.016(2) 0.015(2)
N4 0.127(5) 0.157(6) 0.073(4) 0.075(5) 0.028(3) 0.043(4)
C1 0.056(2) 0.053(2) 0.058(3) 0.028(2) 0.019(2) 0.030(2)
C2 0.067(3) 0.054(3) 0.069(3) 0.031(2) 0.025(2) 0.042(2)
C3 0.057(3) 0.043(2) 0.073(3) 0.027(2) 0.019(2) 0.027(2)
C4 0.0384(19) 0.0330(19) 0.054(2) 0.0155(16) 0.0059(17) 0.0160(17)
C5 0.039(2) 0.0331(19) 0.057(2) 0.0202(17) 0.0109(18) 0.0057(17)
C6 0.041(2) 0.039(2) 0.050(2) 0.0170(17) 0.0141(18) 0.0092(18)
C7 0.0325(18) 0.041(2) 0.042(2) 0.0179(16) 0.0092(15) 0.0123(16)
C8 0.043(2) 0.057(2) 0.048(2) 0.0245(19) 0.0209(18) 0.0243(19)
C9 0.051(2) 0.054(2) 0.053(2) 0.026(2) 0.0245(19) 0.035(2)
C10 0.046(2) 0.052(2) 0.053(2) 0.0287(19) 0.0246(18) 0.0302(19)
C11 0.0311(17) 0.0360(18) 0.0403(19) 0.0160(15) 0.0086(15) 0.0149(16)
C12 0.0340(18) 0.0354(18) 0.041(2) 0.0169(15) 0.0072(15) 0.0120(16)
C13 0.047(2) 0.057(2) 0.051(2) 0.030(2) 0.0255(19) 0.031(2)
C14 0.041(2) 0.055(2) 0.039(2) 0.0240(18) 0.0187(16) 0.0268(18)
C15 0.045(2) 0.063(3) 0.047(2) 0.015(2) 0.015(2) 0.026(2)
C16 0.036(2) 0.070(3) 0.051(3) 0.014(2) 0.0177(19) 0.029(2)
C17 0.121(10) 0.88(5) 0.088(8) 0.168(17) 0.030(7) 0.122(16)
C18 0.36(2) 0.155(11) 0.173(13) 0.037(12) 0.018(12) 0.008(9)
C19 0.386(19) 0.404(19) 0.206(12) 0.314(17) 0.160(13) 0.208(14)

loop_
_atom_type_symbol
_atom_type_description
_atom_type_scat_dispersion_real
_atom_type_scat_dispersion_imag
_atom_type_scat_source
C C 0.0033 0.0016 'International Tables Vol C Tables 4.2.6.8 and 6.1.1.4'
H H 0.0000 0.0000 'International Tables Vol C Tables 4.2.6.8 and 6.1.1.4'
N N 0.0061 0.0033 'International Tables Vol C Tables 4.2.6.8 and 6.1.1.4'
O O 0.0106 0.0060 'International Tables Vol C Tables 4.2.6.8 and 6.1.1.4'
Cl Cl 0.1484 0.1585 'International Tables Vol C Tables 4.2.6.8 and 6.1.1.4'
Cu Cu 0.3201 1.2651 'International Tables Vol C Tables 4.2.6.8 and 6.1.1.4'

loop_
_geom_angle_atom_site_label_1
_geom_angle_atom_site_label_2
_geom_angle_atom_site_label_3
_geom_angle_site_symmetry_1
_geom_angle_site_symmetry_3
_geom_angle
_geom_angle_publ_flag
O1 Cu N2 . . 171.33(10) y
O1 Cu N1 . . 92.19(11) y
N2 Cu N1 . . 79.82(11) y
O1 Cu Cl . . 93.53(8) y
N2 Cu Cl . . 93.95(8) y
N1 Cu Cl . . 170.34(8) y
O1 Cu Cl . 2_656 95.33(8) y
N2 Cu Cl . 2_656 88.71(8) y
N1 Cu Cl . 2_656 94.63(8) y
Cl Cu Cl . 2_656 92.59(3) y
Cu Cl Cu . 2_656 87.41(3) y
C13 O1 Cu . . 113.3(2) ?
C1 N1 C12 . . 118.5(3) ?
C1 N1 Cu . . 127.3(3) ?
C12 N1 Cu . . 114.2(2) ?
C10 N2 C11 . . 117.7(3) ?
C10 N2 Cu . . 128.2(2) ?
C11 N2 Cu . . 114.0(2) ?
O4 N3 O3 . . 122.6(4) ?
O4 N3 C5 . . 119.8(4) ?
O3 N3 C5 . . 117.6(4) ?
C17 N4 C19 . . 125.4(16) ?
C17 N4 C18 . . 117.8(15) ?
C19 N4 C18 . . 116.8(10) ?
N1 C1 C2 . . 121.6(4) ?
N1 C1 H1 . . 115.7(18) ?
C2 C1 H1 . . 122.6(18) ?
C3 C2 C1 . . 120.4(4) ?
C3 C2 H2 . . 131(3) ?
C1 C2 H2 . . 109(3) ?
C2 C3 C4 . . 120.1(4) ?
C2 C3 H3 . . 131(3) ?
C4 C3 H3 . . 108(3) ?
C3 C4 C12 . . 115.6(4) ?
C3 C4 C5 . . 128.8(3) ?
C12 C4 C5 . . 115.6(3) ?
C6 C5 C4 . . 124.7(3) ?
C6 C5 N3 . . 113.5(3) ?
C4 C5 N3 . . 121.8(3) ?
C5 C6 C7 . . 119.8(3) ?
C5 C6 H4 . . 115(2) ?
C7 C6 H4 . . 125(2) ?
C8 C7 C11 . . 117.5(3) ?
C8 C7 C6 . . 123.9(3) ?
C11 C7 C6 . . 118.7(3) ?
C9 C8 C7 . . 119.2(3) ?
C9 C8 H5 . . 125(3) ?
C7 C8 H5 . . 115(3) ?
C8 C9 C10 . . 119.7(3) ?
C8 C9 H6 . . 124(3) ?
C10 C9 H6 . . 115(3) ?
N2 C10 C9 . . 122.7(3) ?
N2 C10 H7 . . 116(2) ?
C9 C10 H7 . . 122(2) ?
N2 C11 C7 . . 123.2(3) ?
N2 C11 C12 . . 116.4(3) ?
C7 C11 C12 . . 120.5(3) ?
N1 C12 C4 . . 123.8(3) ?
N1 C12 C11 . . 115.4(3) ?
C4 C12 C11 . . 120.8(3) ?
O2 C13 O1 . . 124.4(4) ?
O2 C13 C14 . . 119.3(4) ?
O1 C13 C14 . . 116.3(3) ?
C16 C14 C15 . . 117.7(4) ?
C16 C14 C13 . . 120.8(3) ?
C15 C14 C13 . . 121.5(4) ?
C16 C15 C14 2_655 . 120.9(4) ?
C16 C15 H8 2_655 . 117(3) ?
C14 C15 H8 . . 122(3) ?
C15 C16 C14 2_655 . 121.4(4) ?
C15 C16 H9 2_655 . 117(3) ?
C14 C16 H9 . . 121(3) ?
N4 C17 O5 . . 128(2) ?
N4 C17 H17 . . 115.9 ?
O5 C17 H17 . . 115.9 ?
N4 C18 H18A . . 109.5 ?
N4 C18 H18B . . 109.5 ?
H18A C18 H18B . . 109.5 ?
N4 C18 H18C . . 109.5 ?
H18A C18 H18C . . 109.5 ?
H18B C18 H18C . . 109.5 ?
N4 C19 H19A . . 109.5 ?
N4 C19 H19B . . 109.5 ?
H19A C19 H19B . . 109.5 ?
N4 C19 H19C . . 109.5 ?
H19A C19 H19C . . 109.5 ?
H19B C19 H19C . . 109.5 ?

loop_
_geom_bond_atom_site_label_1
_geom_bond_atom_site_label_2
_geom_bond_site_symmetry_2
_geom_bond_distance
_geom_bond_publ_flag
Cu O1 . 1.928(2) y
Cu N2 . 2.031(3) y
Cu N1 . 2.042(3) y
Cu Cl . 2.2781(9) y
Cu Cl 2_656 2.7248(11) y
Cl Cu 2_656 2.7248(11) ?
O1 C13 . 1.267(5) ?
O2 C13 . 1.230(4) ?
O3 N3 . 1.190(5) ?
O4 N3 . 1.188(5) ?
O5 C17 . 1.30(2) ?
N1 C1 . 1.318(5) ?
N1 C12 . 1.343(4) ?
N2 C10 . 1.334(4) ?
N2 C11 . 1.343(4) ?
N3 C5 . 1.500(5) ?
N4 C17 . 1.145(12) ?
N4 C19 . 1.418(10) ?
N4 C18 . 1.423(12) ?
C1 C2 . 1.395(6) ?
C1 H1 . 0.99(3) ?
C2 C3 . 1.352(6) ?
C2 H2 . 0.91(5) ?
C3 C4 . 1.396(5) ?
C3 H3 . 0.92(5) ?
C4 C12 . 1.418(5) ?
C4 C5 . 1.430(5) ?
C5 C6 . 1.358(5) ?
C6 C7 . 1.423(5) ?
C6 H4 . 1.05(4) ?
C7 C8 . 1.395(5) ?
C7 C11 . 1.407(5) ?
C8 C9 . 1.362(5) ?
C8 H5 . 0.91(4) ?
C9 C10 . 1.391(5) ?
C9 H6 . 0.91(4) ?
C10 H7 . 1.02(4) ?
C11 C12 . 1.440(5) ?
C13 C14 . 1.502(5) ?
C14 C16 . 1.375(5) ?
C14 C15 . 1.392(5) ?
C15 C16 2_655 1.368(6) ?
C15 H8 . 1.01(4) ?
C16 C15 2_655 1.368(6) ?
C16 H9 . 0.91(4) ?
C17 H17 . 0.9300 ?
C18 H18A . 0.9600 ?
C18 H18B . 0.9600 ?
C18 H18C . 0.9600 ?
C19 H19A . 0.9600 ?
C19 H19B . 0.9600 ?
C19 H19C . 0.9600 ?

loop_
_geom_torsion_atom_site_label_1
_geom_torsion_atom_site_label_2
_geom_torsion_atom_site_label_3
_geom_torsion_atom_site_label_4
_geom_torsion_site_symmetry_1
_geom_torsion_site_symmetry_4
_geom_torsion
O1 Cu Cl Cu . 2_656 95.51(8)
N2 Cu Cl Cu . 2_656 -88.88(8)
Cl Cu Cl Cu 2_656 2_656 0.0
N1 Cu O1 C13 . . -87.5(3)
Cl Cu O1 C13 . . 84.7(2)
Cl Cu O1 C13 2_656 . 177.7(2)
O1 Cu N1 C1 . . -1.6(3)
N2 Cu N1 C1 . . -178.2(3)
Cl Cu N1 C1 2_656 . 93.9(3)
O1 Cu N1 C12 . . -179.8(2)
N2 Cu N1 C12 . . 3.6(2)
Cl Cu N1 C12 2_656 . -84.2(2)
N1 Cu N2 C10 . . -179.6(3)
Cl Cu N2 C10 . . 7.8(3)
Cl Cu N2 C10 2_656 . -84.7(3)
N1 Cu N2 C11 . . -3.5(2)
Cl Cu N2 C11 . . -176.1(2)
Cl Cu N2 C11 2_656 . 91.4(2)
C12 N1 C1 C2 . . 0.3(6)
Cu N1 C1 C2 . . -177.8(3)
N1 C1 C2 C3 . . 1.1(7)
C1 C2 C3 C4 . . -1.4(7)
C2 C3 C4 C12 . . 0.4(6)
C2 C3 C4 C5 . . -178.4(4)
C3 C4 C5 C6 . . 176.9(4)
C12 C4 C5 C6 . . -2.0(6)
C3 C4 C5 N3 . . -3.8(6)
C12 C4 C5 N3 . . 177.3(3)
O4 N3 C5 C6 . . 15.5(6)
O3 N3 C5 C6 . . -163.3(4)
O4 N3 C5 C4 . . -163.9(4)
O3 N3 C5 C4 . . 17.3(6)
C4 C5 C6 C7 . . 2.0(6)
N3 C5 C6 C7 . . -177.4(3)
C5 C6 C7 C8 . . 179.1(4)
C5 C6 C7 C11 . . 0.0(5)
C11 C7 C8 C9 . . 0.5(6)
C6 C7 C8 C9 . . -178.7(4)
C7 C8 C9 C10 . . -0.2(6)
C11 N2 C10 C9 . . 2.4(6)
Cu N2 C10 C9 . . 178.4(3)
C8 C9 C10 N2 . . -1.2(6)
C10 N2 C11 C7 . . -2.2(5)
Cu N2 C11 C7 . . -178.7(3)
C10 N2 C11 C12 . . 179.5(3)
Cu N2 C11 C12 . . 2.9(4)
C8 C7 C11 N2 . . 0.8(5)
C6 C7 C11 N2 . . -180.0(3)
C8 C7 C11 C12 . . 179.1(3)
C6 C7 C11 C12 . . -1.7(5)
C1 N1 C12 C4 . . -1.4(5)
Cu N1 C12 C4 . . 177.0(3)
C1 N1 C12 C11 . . 178.5(3)
Cu N1 C12 C11 . . -3.1(4)
C3 C4 C12 N1 . . 1.0(5)
C5 C4 C12 N1 . . -180.0(3)
C3 C4 C12 C11 . . -178.9(3)
C5 C4 C12 C11 . . 0.2(5)
N2 C11 C12 N1 . . 0.1(5)
C7 C11 C12 N1 . . -178.2(3)
N2 C11 C12 C4 . . -180.0(3)
C7 C11 C12 C4 . . 1.6(5)
Cu O1 C13 O2 . . 3.1(5)
Cu O1 C13 C14 . . -177.5(2)
O2 C13 C14 C16 . . -10.2(6)
O1 C13 C14 C16 . . 170.4(4)
O2 C13 C14 C15 . . 170.6(4)
O1 C13 C14 C15 . . -8.8(5)
C16 C14 C15 C16 . 2_655 0.4(7)
C13 C14 C15 C16 . 2_655 179.6(4)
C15 C14 C16 C15 . 2_655 -0.4(7)
C13 C14 C16 C15 . 2_655 -179.6(4)
C19 N4 C17 O5 . . -178.9(10)
C18 N4 C17 O5 . . -2.0(17)
